data_4066357
loop_
_publ_author_name
'Matsumoto, Takeshi'
'Wade, Casey R.'
'Gabba\"i, Fran\,cois P.'

_publ_section_title
;
 Synthesis and Lewis Acidic Behavior of a Cationic
 9-Thia-10-boraanthracene&#x2020;
;
_journal_issue 21
_journal_name_full Organometallics
_journal_page_first 5490
_journal_paper_doi 10.1021/om100415z
_journal_volume 29
_journal_year 2010
_chemical_formula_moiety Me3NC6H2(Me)2B(DMAP)C12H8S-OTf
_chemical_formula_sum 'C34 H41 B F3 N3 O4 S2'
_chemical_formula_weight 687.63
_chemical_name_systematic
; 
 ? 
;
_space_group_IT_number 14
_symmetry_cell_setting monoclinic
_symmetry_space_group_name_Hall '-P 2yn'
_symmetry_space_group_name_H-M 'P 1 21/n 1'
_atom_sites_solution_hydrogens geom
_atom_sites_solution_primary direct
_atom_sites_solution_secondary difmap
_audit_creation_method SHELXL-97
_cell_angle_alpha 90.00
_cell_angle_beta 111.056(5)
_cell_angle_gamma 90.00
_cell_formula_units_Z 4
_cell_length_a 12.900(6)
_cell_length_b 17.592(8)
_cell_length_c 16.313(7)
_cell_measurement_temperature 110(2)
_cell_volume 3455(3)
_computing_cell_refinement 'Bruker APEX'
_computing_data_collection 'Bruker APEX'
_computing_data_reduction 'Bruker APEX'
_computing_structure_refinement 'SHELXL-97 (Sheldrick, 1997)'
_computing_structure_solution 'SHELXS-97 (Sheldrick, 1990)'
_diffrn_ambient_temperature 110(2)
_diffrn_measured_fraction_theta_full 1.000
_diffrn_measured_fraction_theta_max 1.000
_diffrn_measurement_device_type 'CCD area detector'
_diffrn_measurement_method 'phi and omega scans'
_diffrn_radiation_monochromator graphite
_diffrn_radiation_source 'fine-focus sealed tube'
_diffrn_radiation_type MoK\a
_diffrn_radiation_wavelength 0.71073
_diffrn_reflns_av_R_equivalents 0.0611
_diffrn_reflns_av_sigmaI/netI 0.0446
_diffrn_reflns_limit_h_max 14
_diffrn_reflns_limit_h_min -14
_diffrn_reflns_limit_k_max 20
_diffrn_reflns_limit_k_min -20
_diffrn_reflns_limit_l_max 18
_diffrn_reflns_limit_l_min -18
_diffrn_reflns_number 29970
_diffrn_reflns_theta_full 24.00
_diffrn_reflns_theta_max 24.00
_diffrn_reflns_theta_min 1.74
_exptl_absorpt_coefficient_mu 0.212
_exptl_absorpt_correction_type none
_exptl_absorpt_process_details none
_exptl_crystal_colour colorless
_exptl_crystal_density_diffrn 1.322
_exptl_crystal_density_method 'not measured'
_exptl_crystal_description block
_exptl_crystal_F_000 1448
_exptl_crystal_size_max 0.30
_exptl_crystal_size_mid 0.20
_exptl_crystal_size_min 0.20
_refine_diff_density_max 0.577
_refine_diff_density_min -0.563
_refine_diff_density_rms 0.079
_refine_ls_extinction_method none
_refine_ls_goodness_of_fit_ref 1.008
_refine_ls_hydrogen_treatment constr
_refine_ls_matrix_type full
_refine_ls_number_parameters 424
_refine_ls_number_reflns 5421
_refine_ls_number_restraints 0
_refine_ls_restrained_S_all 1.008
_refine_ls_R_factor_all 0.0826
_refine_ls_R_factor_gt 0.0560
_refine_ls_shift/su_max 0.010
_refine_ls_shift/su_mean 0.001
_refine_ls_structure_factor_coef Fsqd
_refine_ls_weighting_details 'calc w=1/[\s^2^(Fo^2^)+(0.0010P)^2^+12.1200P] where P=(Fo^2^+2Fc^2^)/3'
_refine_ls_weighting_scheme calc
_refine_ls_wR_factor_gt 0.1102
_refine_ls_wR_factor_ref 0.1451
_reflns_number_gt 3932
_reflns_number_total 5421
_reflns_threshold_expression >2sigma(I)
_cod_data_source_file om100415z_si_001.cif
_cod_data_source_block cpd_1-DMAP_OTf
_cod_depositor_comments
;
The following automatic conversions were performed:

'_symmetry_cell_setting' value 'Monoclinic' changed to 'monoclinic'
according to /home/saulius/struct/CIF-dictionaries/cif_core.dic
dictionary named 'cif_core.dic' version 2.4.1 from 2010-06-29.

Automatic conversion script
Id: cif_fix_values 1715 2011-07-08 13:25:40Z adriana 
;
_cod_original_sg_symbol_H-M P2(1)/n
_cod_database_code 4066357

loop_
_symmetry_equiv_pos_as_xyz
'x, y, z'
'-x+1/2, y+1/2, -z+1/2'
'-x, -y, -z'
'x-1/2, -y-1/2, z-1/2'

loop_
_atom_site_label
_atom_site_type_symbol
_atom_site_fract_x
_atom_site_fract_y
_atom_site_fract_z
_atom_site_U_iso_or_equiv
_atom_site_adp_type
_atom_site_occupancy
_atom_site_symmetry_multiplicity
_atom_site_calc_flag
_atom_site_refinement_flags
S1 S 0.08451(8) 0.25169(6) 0.27602(7) 0.0358(3) Uani 1 1 d .
C1 C 0.2747(3) 0.3160(2) 0.2626(2) 0.0288(9) Uani 1 1 d .
N1 N 0.6433(3) 0.27598(19) 0.0666(2) 0.0365(8) Uani 1 1 d .
B1 B 0.2967(4) 0.2345(2) 0.2242(3) 0.0282(10) Uani 1 1 d .
O1 O 0.8006(3) 0.1046(3) 0.2300(3) 0.0954(15) Uani 1 1 d .
F1 F 0.9476(3) -0.0200(3) 0.2383(4) 0.153(2) Uani 1 1 d .
N2 N 0.3346(2) 0.18254(16) 0.31374(19) 0.0253(7) Uani 1 1 d .
C2 C 0.3467(3) 0.3779(2) 0.2790(3) 0.0340(9) Uani 1 1 d .
H2A H 0.4072 0.3751 0.2609 0.041 Uiso 1 1 calc R
S2 S 0.82824(9) 0.05737(7) 0.30484(8) 0.0457(3) Uani 1 1 d .
F2 F 1.0349(2) 0.0680(2) 0.3184(2) 0.0793(10) Uani 1 1 d .
O2 O 0.7573(3) -0.0072(2) 0.2917(3) 0.0812(12) Uani 1 1 d .
N3 N 0.4113(3) 0.06321(18) 0.5481(2) 0.0331(8) Uani 1 1 d .
C3 C 0.3327(4) 0.4431(2) 0.3209(3) 0.0387(10) Uani 1 1 d .
H3A H 0.3831 0.4829 0.3309 0.046 Uiso 1 1 calc R
O3 O 0.8535(4) 0.0931(3) 0.3863(3) 0.1047(17) Uani 1 1 d .
F3 F 0.9979(4) -0.0276(3) 0.3763(4) 0.182(3) Uani 1 1 d .
C4 C 0.2430(4) 0.4485(2) 0.3476(3) 0.0407(10) Uani 1 1 d .
H4A H 0.2331 0.4919 0.3765 0.049 Uiso 1 1 calc R
O4 O 0.5646(7) -0.1370(7) 0.1042(5) 0.268(6) Uani 1 1 d .
C5 C 0.1680(3) 0.3897(2) 0.3317(2) 0.0358(10) Uani 1 1 d .
H5A H 0.1069 0.3937 0.3489 0.043 Uiso 1 1 calc R
C6 C 0.1840(3) 0.3242(2) 0.2896(2) 0.0300(9) Uani 1 1 d .
C7 C 0.0855(3) 0.2028(2) 0.1817(2) 0.0304(9) Uani 1 1 d .
C8 C -0.0132(3) 0.1663(2) 0.1323(3) 0.0390(10) Uani 1 1 d .
H8A H -0.0747 0.1689 0.1493 0.047 Uiso 1 1 calc R
C9 C -0.0190(4) 0.1262(3) 0.0583(3) 0.0451(11) Uani 1 1 d .
H9A H -0.0845 0.1016 0.0252 0.054 Uiso 1 1 calc R
C10 C 0.0718(4) 0.1227(3) 0.0335(3) 0.0446(11) Uani 1 1 d .
H10A H 0.0676 0.0966 -0.0172 0.054 Uiso 1 1 calc R
C11 C 0.1696(3) 0.1579(2) 0.0840(3) 0.0366(10) Uani 1 1 d .
H11A H 0.2304 0.1547 0.0663 0.044 Uiso 1 1 calc R
C12 C 0.1810(3) 0.1981(2) 0.1601(2) 0.0288(9) Uani 1 1 d .
C13 C 0.3911(3) 0.2378(2) 0.1789(2) 0.0293(9) Uani 1 1 d .
C14 C 0.4877(3) 0.1925(2) 0.2004(3) 0.0382(10) Uani 1 1 d .
C15 C 0.5675(3) 0.2063(2) 0.1636(3) 0.0395(10) Uani 1 1 d .
H15A H 0.6323 0.1775 0.1812 0.047 Uiso 1 1 calc R
C16 C 0.5521(3) 0.2616(2) 0.1018(2) 0.0319(9) Uani 1 1 d .
C17 C 0.4551(3) 0.3015(2) 0.0725(2) 0.0322(9) Uani 1 1 d .
H17A H 0.4421 0.3364 0.0271 0.039 Uiso 1 1 calc R
C18 C 0.3757(3) 0.2900(2) 0.1104(2) 0.0303(9) Uani 1 1 d .
C19 C 0.5117(4) 0.1248(3) 0.2617(4) 0.0714(18) Uani 1 1 d .
H19A H 0.5818 0.1028 0.2665 0.107 Uiso 1 1 calc R
H19B H 0.4540 0.0876 0.2388 0.107 Uiso 1 1 calc R
H19C H 0.5145 0.1410 0.3186 0.107 Uiso 1 1 calc R
C20 C 0.2719(3) 0.3373(2) 0.0710(3) 0.0397(10) Uani 1 1 d .
H20A H 0.2790 0.3689 0.0254 0.059 Uiso 1 1 calc R
H20B H 0.2618 0.3686 0.1158 0.059 Uiso 1 1 calc R
H20C H 0.2089 0.3044 0.0468 0.059 Uiso 1 1 calc R
C21 C 0.6112(4) 0.3351(3) -0.0039(3) 0.0595(14) Uani 1 1 d .
H21A H 0.6712 0.3426 -0.0247 0.089 Uiso 1 1 calc R
H21B H 0.5953 0.3820 0.0193 0.089 Uiso 1 1 calc R
H21C H 0.5464 0.3185 -0.0516 0.089 Uiso 1 1 calc R
C22 C 0.6694(4) 0.2039(3) 0.0284(3) 0.0506(12) Uani 1 1 d .
H22A H 0.7276 0.2134 0.0061 0.076 Uiso 1 1 calc R
H22B H 0.6042 0.1867 -0.0184 0.076 Uiso 1 1 calc R
H22C H 0.6931 0.1656 0.0733 0.076 Uiso 1 1 calc R
C23 C 0.7453(4) 0.3020(3) 0.1399(3) 0.0534(13) Uani 1 1 d .
H23A H 0.8036 0.3111 0.1176 0.080 Uiso 1 1 calc R
H23B H 0.7683 0.2634 0.1845 0.080 Uiso 1 1 calc R
H23C H 0.7292 0.3480 0.1646 0.080 Uiso 1 1 calc R
C24 C 0.2919(3) 0.1138(2) 0.3171(2) 0.0275(8) Uani 1 1 d .
H24A H 0.2427 0.0932 0.2652 0.033 Uiso 1 1 calc R
C25 C 0.3163(3) 0.0726(2) 0.3921(2) 0.0267(8) Uani 1 1 d .
H25A H 0.2842 0.0250 0.3902 0.032 Uiso 1 1 calc R
C26 C 0.3897(3) 0.1011(2) 0.4726(2) 0.0257(8) Uani 1 1 d .
C27 C 0.4364(3) 0.1727(2) 0.4674(3) 0.0321(9) Uani 1 1 d .
H27A H 0.4878 0.1943 0.5176 0.039 Uiso 1 1 calc R
C28 C 0.4067(3) 0.2101(2) 0.3897(2) 0.0314(9) Uani 1 1 d .
H28A H 0.4381 0.2576 0.3889 0.038 Uiso 1 1 calc R
C29 C 0.3543(4) -0.0074(2) 0.5507(3) 0.0426(11) Uani 1 1 d .
H29A H 0.3004 -0.0179 0.4935 0.064 Uiso 1 1 calc R
H29B H 0.3176 -0.0029 0.5923 0.064 Uiso 1 1 calc R
H29C H 0.4073 -0.0482 0.5681 0.064 Uiso 1 1 calc R
C30 C 0.4963(4) 0.0876(2) 0.6298(3) 0.0430(11) Uani 1 1 d .
H30A H 0.5283 0.1345 0.6204 0.065 Uiso 1 1 calc R
H30B H 0.5532 0.0494 0.6493 0.065 Uiso 1 1 calc R
H30C H 0.4636 0.0947 0.6736 0.065 Uiso 1 1 calc R
C31 C 0.6494(8) -0.1244(9) 0.0984(6) 0.150(5) Uani 1 1 d .
C32 C 0.7443(10) -0.1774(7) 0.1256(6) 0.166(5) Uani 1 1 d .
H32A H 0.7241 -0.2231 0.1485 0.250 Uiso 1 1 calc R
H32B H 0.8064 -0.1540 0.1702 0.250 Uiso 1 1 calc R
H32C H 0.7643 -0.1897 0.0759 0.250 Uiso 1 1 calc R
C33 C 0.6705(8) -0.0492(7) 0.0606(6) 0.158(4) Uani 1 1 d .
H33A H 0.6050 -0.0182 0.0448 0.237 Uiso 1 1 calc R
H33B H 0.6888 -0.0589 0.0095 0.237 Uiso 1 1 calc R
H33C H 0.7311 -0.0232 0.1039 0.237 Uiso 1 1 calc R
C34 C 0.9578(4) 0.0173(3) 0.3090(4) 0.0615(14) Uani 1 1 d .

loop_
_atom_site_aniso_label
_atom_site_aniso_U_11
_atom_site_aniso_U_22
_atom_site_aniso_U_33
_atom_site_aniso_U_23
_atom_site_aniso_U_13
_atom_site_aniso_U_12
S1 0.0347(6) 0.0400(6) 0.0406(6) 0.0050(5) 0.0229(5) 0.0000(5)
C1 0.030(2) 0.031(2) 0.027(2) 0.0092(17) 0.0116(17) 0.0044(17)
N1 0.0353(19) 0.042(2) 0.041(2) 0.0039(16) 0.0243(16) 0.0014(16)
B1 0.028(2) 0.029(2) 0.030(2) 0.0105(19) 0.0136(19) 0.0047(19)
O1 0.066(3) 0.122(4) 0.108(3) 0.067(3) 0.042(2) 0.044(3)
F1 0.086(3) 0.151(4) 0.248(6) -0.129(4) 0.092(4) -0.018(3)
N2 0.0235(16) 0.0250(17) 0.0286(17) 0.0048(14) 0.0107(14) 0.0011(13)
C2 0.032(2) 0.032(2) 0.039(2) 0.0090(18) 0.0146(18) 0.0006(18)
S2 0.0392(6) 0.0486(7) 0.0555(7) -0.0011(6) 0.0246(5) 0.0053(5)
F2 0.0417(17) 0.097(3) 0.101(3) 0.007(2) 0.0276(17) -0.0084(17)
O2 0.062(2) 0.083(3) 0.115(3) -0.022(2) 0.051(2) -0.027(2)
N3 0.0396(19) 0.0312(18) 0.0245(17) 0.0038(14) 0.0066(15) -0.0047(15)
C3 0.045(3) 0.030(2) 0.039(2) 0.0038(19) 0.013(2) -0.0003(19)
O3 0.092(3) 0.151(5) 0.088(3) -0.070(3) 0.052(3) -0.037(3)
F3 0.113(4) 0.164(5) 0.290(7) 0.170(5) 0.097(4) 0.079(3)
C4 0.055(3) 0.034(2) 0.032(2) 0.0001(19) 0.015(2) 0.008(2)
O4 0.156(6) 0.486(16) 0.214(8) -0.154(9) 0.129(6) -0.185(9)
C5 0.039(2) 0.042(2) 0.031(2) 0.0061(19) 0.0182(19) 0.009(2)
C6 0.034(2) 0.031(2) 0.026(2) 0.0081(17) 0.0117(17) 0.0048(17)
C7 0.029(2) 0.031(2) 0.031(2) 0.0111(17) 0.0101(17) 0.0044(17)
C8 0.029(2) 0.042(3) 0.045(3) 0.011(2) 0.0118(19) 0.0017(19)
C9 0.038(3) 0.044(3) 0.044(3) 0.002(2) 0.003(2) -0.005(2)
C10 0.052(3) 0.043(3) 0.034(2) 0.000(2) 0.011(2) 0.000(2)
C11 0.040(2) 0.038(2) 0.033(2) 0.0052(19) 0.0154(19) 0.0034(19)
C12 0.030(2) 0.028(2) 0.029(2) 0.0111(17) 0.0124(17) 0.0059(17)
C13 0.029(2) 0.028(2) 0.034(2) 0.0068(17) 0.0153(17) 0.0037(17)
C14 0.036(2) 0.040(2) 0.044(2) 0.016(2) 0.020(2) 0.0105(19)
C15 0.031(2) 0.048(3) 0.045(3) 0.015(2) 0.020(2) 0.014(2)
C16 0.033(2) 0.036(2) 0.033(2) 0.0036(18) 0.0200(18) 0.0014(18)
C17 0.036(2) 0.033(2) 0.031(2) 0.0097(18) 0.0174(18) 0.0042(18)
C18 0.031(2) 0.031(2) 0.033(2) 0.0056(17) 0.0147(17) 0.0053(17)
C19 0.068(3) 0.071(4) 0.099(4) 0.055(3) 0.060(3) 0.047(3)
C20 0.037(2) 0.043(3) 0.044(2) 0.018(2) 0.021(2) 0.012(2)
C21 0.061(3) 0.073(4) 0.066(3) 0.033(3) 0.048(3) 0.013(3)
C22 0.052(3) 0.058(3) 0.053(3) -0.008(2) 0.033(2) 0.002(2)
C23 0.038(3) 0.067(3) 0.060(3) -0.011(3) 0.024(2) -0.013(2)
C24 0.028(2) 0.028(2) 0.026(2) -0.0007(16) 0.0079(16) -0.0009(17)
C25 0.031(2) 0.0212(19) 0.028(2) 0.0002(16) 0.0103(17) -0.0039(16)
C26 0.0253(19) 0.025(2) 0.028(2) 0.0015(16) 0.0111(16) 0.0020(16)
C27 0.029(2) 0.030(2) 0.031(2) -0.0026(17) 0.0034(17) -0.0072(17)
C28 0.029(2) 0.025(2) 0.036(2) 0.0039(17) 0.0074(18) -0.0059(17)
C29 0.051(3) 0.037(2) 0.038(2) 0.0112(19) 0.014(2) -0.008(2)
C30 0.050(3) 0.043(3) 0.028(2) -0.0011(19) 0.004(2) 0.001(2)
C31 0.093(6) 0.288(16) 0.086(6) -0.084(8) 0.053(6) -0.089(9)
C32 0.194(11) 0.248(14) 0.076(6) -0.016(7) 0.071(7) -0.088(11)
C33 0.141(9) 0.229(13) 0.119(8) -0.038(8) 0.063(7) -0.014(9)
C34 0.051(3) 0.045(3) 0.093(4) 0.017(3) 0.030(3) 0.010(3)

loop_
_atom_type_symbol
_atom_type_description
_atom_type_scat_dispersion_real
_atom_type_scat_dispersion_imag
_atom_type_scat_source
C C 0.0033 0.0016 'International Tables Vol C Tables 4.2.6.8 and 6.1.1.4'
H H 0.0000 0.0000 'International Tables Vol C Tables 4.2.6.8 and 6.1.1.4'
B B 0.0013 0.0007 'International Tables Vol C Tables 4.2.6.8 and 6.1.1.4'
N N 0.0061 0.0033 'International Tables Vol C Tables 4.2.6.8 and 6.1.1.4'
O O 0.0106 0.0060 'International Tables Vol C Tables 4.2.6.8 and 6.1.1.4'
F F 0.0171 0.0103 'International Tables Vol C Tables 4.2.6.8 and 6.1.1.4'
S S 0.1246 0.1234 'International Tables Vol C Tables 4.2.6.8 and 6.1.1.4'

loop_
_geom_angle_atom_site_label_1
_geom_angle_atom_site_label_2
_geom_angle_atom_site_label_3
_geom_angle
C7 S1 C6 103.21(18)
C2 C1 C6 115.7(4)
C2 C1 B1 124.4(3)
C6 C1 B1 119.6(3)
C21 N1 C23 108.9(4)
C21 N1 C22 108.0(3)
C23 N1 C22 109.0(3)
C21 N1 C16 111.9(3)
C23 N1 C16 109.3(3)
C22 N1 C16 109.8(3)
C12 B1 C1 110.5(3)
C12 B1 C13 112.7(3)
C1 B1 C13 113.8(3)
C12 B1 N2 105.4(3)
C1 B1 N2 100.6(3)
C13 B1 N2 112.9(3)
C24 N2 C28 116.6(3)
C24 N2 B1 122.9(3)
C28 N2 B1 120.4(3)
C3 C2 C1 123.3(4)
C3 C2 H2A 118.4
C1 C2 H2A 118.4
O3 S2 O1 117.2(3)
O3 S2 O2 114.7(3)
O1 S2 O2 113.0(3)
O3 S2 C34 104.2(3)
O1 S2 C34 101.9(2)
O2 S2 C34 103.4(2)
C26 N3 C29 120.8(3)
C26 N3 C30 122.5(3)
C29 N3 C30 116.6(3)
C4 C3 C2 119.2(4)
C4 C3 H3A 120.4
C2 C3 H3A 120.4
C5 C4 C3 120.1(4)
C5 C4 H4A 120.0
C3 C4 H4A 120.0
C4 C5 C6 119.8(4)
C4 C5 H5A 120.1
C6 C5 H5A 120.1
C5 C6 C1 122.0(4)
C5 C6 S1 115.4(3)
C1 C6 S1 122.6(3)
C8 C7 C12 122.0(4)
C8 C7 S1 115.9(3)
C12 C7 S1 122.0(3)
C9 C8 C7 119.6(4)
C9 C8 H8A 120.2
C7 C8 H8A 120.2
C10 C9 C8 120.0(4)
C10 C9 H9A 120.0
C8 C9 H9A 120.0
C9 C10 C11 119.8(4)
C9 C10 H10A 120.1
C11 C10 H10A 120.1
C10 C11 C12 122.8(4)
C10 C11 H11A 118.6
C12 C11 H11A 118.6
C11 C12 C7 115.8(4)
C11 C12 B1 123.8(3)
C7 C12 B1 120.4(3)
C18 C13 C14 115.3(3)
C18 C13 B1 117.8(3)
C14 C13 B1 126.9(3)
C15 C14 C13 121.2(4)
C15 C14 C19 114.6(4)
C13 C14 C19 124.2(4)
C16 C15 C14 120.7(4)
C16 C15 H15A 119.6
C14 C15 H15A 119.6
C17 C16 C15 120.0(3)
C17 C16 N1 121.7(3)
C15 C16 N1 118.4(3)
C16 C17 C18 120.0(4)
C16 C17 H17A 120.0
C18 C17 H17A 120.0
C17 C18 C13 122.2(3)
C17 C18 C20 114.4(3)
C13 C18 C20 123.4(3)
C14 C19 H19A 109.5
C14 C19 H19B 109.5
H19A C19 H19B 109.5
C14 C19 H19C 109.5
H19A C19 H19C 109.5
H19B C19 H19C 109.5
C18 C20 H20A 109.5
C18 C20 H20B 109.5
H20A C20 H20B 109.5
C18 C20 H20C 109.5
H20A C20 H20C 109.5
H20B C20 H20C 109.5
N1 C21 H21A 109.5
N1 C21 H21B 109.5
H21A C21 H21B 109.5
N1 C21 H21C 109.5
H21A C21 H21C 109.5
H21B C21 H21C 109.5
N1 C22 H22A 109.5
N1 C22 H22B 109.5
H22A C22 H22B 109.5
N1 C22 H22C 109.5
H22A C22 H22C 109.5
H22B C22 H22C 109.5
N1 C23 H23A 109.5
N1 C23 H23B 109.5
H23A C23 H23B 109.5
N1 C23 H23C 109.5
H23A C23 H23C 109.5
H23B C23 H23C 109.5
N2 C24 C25 123.6(3)
N2 C24 H24A 118.2
C25 C24 H24A 118.2
C24 C25 C26 120.7(3)
C24 C25 H25A 119.6
C26 C25 H25A 119.6
N3 C26 C25 122.0(3)
N3 C26 C27 123.1(3)
C25 C26 C27 114.9(3)
C28 C27 C26 120.4(3)
C28 C27 H27A 119.8
C26 C27 H27A 119.8
N2 C28 C27 123.8(4)
N2 C28 H28A 118.1
C27 C28 H28A 118.1
N3 C29 H29A 109.5
N3 C29 H29B 109.5
H29A C29 H29B 109.5
N3 C29 H29C 109.5
H29A C29 H29C 109.5
H29B C29 H29C 109.5
N3 C30 H30A 109.5
N3 C30 H30B 109.5
H30A C30 H30B 109.5
N3 C30 H30C 109.5
H30A C30 H30C 109.5
H30B C30 H30C 109.5
O4 C31 C32 124.4(16)
O4 C31 C33 120.8(15)
C32 C31 C33 114.8(8)
C31 C32 H32A 109.5
C31 C32 H32B 109.5
H32A C32 H32B 109.5
C31 C32 H32C 109.5
H32A C32 H32C 109.5
H32B C32 H32C 109.5
C31 C33 H33A 109.5
C31 C33 H33B 109.5
H33A C33 H33B 109.5
C31 C33 H33C 109.5
H33A C33 H33C 109.5
H33B C33 H33C 109.5
F1 C34 F3 109.1(6)
F1 C34 F2 106.3(5)
F3 C34 F2 105.2(5)
F1 C34 S2 111.7(4)
F3 C34 S2 110.7(4)
F2 C34 S2 113.4(4)

loop_
_geom_bond_atom_site_label_1
_geom_bond_atom_site_label_2
_geom_bond_distance
S1 C7 1.766(4)
S1 C6 1.766(4)
C1 C2 1.393(5)
C1 C6 1.398(5)
C1 B1 1.629(6)
N1 C21 1.495(5)
N1 C23 1.496(5)
N1 C22 1.504(5)
N1 C16 1.504(5)
B1 C12 1.615(6)
B1 C13 1.637(5)
B1 N2 1.642(5)
O1 S2 1.412(4)
F1 C34 1.292(7)
N2 C24 1.338(5)
N2 C28 1.345(5)
C2 C3 1.380(6)
C2 H2A 0.9300
S2 O3 1.398(4)
S2 O2 1.425(4)
S2 C34 1.793(5)
F2 C34 1.303(6)
N3 C26 1.338(5)
N3 C29 1.452(5)
N3 C30 1.454(5)
C3 C4 1.379(6)
C3 H3A 0.9300
F3 C34 1.299(6)
C4 C5 1.375(6)
C4 H4A 0.9300
O4 C31 1.151(9)
C5 C6 1.394(5)
C5 H5A 0.9300
C7 C8 1.395(5)
C7 C12 1.401(5)
C8 C9 1.376(6)
C8 H8A 0.9300
C9 C10 1.372(6)
C9 H9A 0.9300
C10 C11 1.382(6)
C10 H10A 0.9300
C11 C12 1.390(5)
C11 H11A 0.9300
C13 C18 1.403(5)
C13 C14 1.413(5)
C14 C15 1.388(5)
C14 C19 1.514(6)
C15 C16 1.363(5)
C15 H15A 0.9300
C16 C17 1.362(5)
C17 C18 1.389(5)
C17 H17A 0.9300
C18 C20 1.510(5)
C19 H19A 0.9600
C19 H19B 0.9600
C19 H19C 0.9600
C20 H20A 0.9600
C20 H20B 0.9600
C20 H20C 0.9600
C21 H21A 0.9600
C21 H21B 0.9600
C21 H21C 0.9600
C22 H22A 0.9600
C22 H22B 0.9600
C22 H22C 0.9600
C23 H23A 0.9600
C23 H23B 0.9600
C23 H23C 0.9600
C24 C25 1.359(5)
C24 H24A 0.9300
C25 C26 1.407(5)
C25 H25A 0.9300
C26 C27 1.412(5)
C27 C28 1.356(5)
C27 H27A 0.9300
C28 H28A 0.9300
C29 H29A 0.9600
C29 H29B 0.9600
C29 H29C 0.9600
C30 H30A 0.9600
C30 H30B 0.9600
C30 H30C 0.9600
C31 C32 1.475(15)
C31 C33 1.525(15)
C32 H32A 0.9600
C32 H32B 0.9600
C32 H32C 0.9600
C33 H33A 0.9600
C33 H33B 0.9600
C33 H33C 0.9600
